data_7060762
loop_
_publ_author_name
'Faraonov, Maxim A.'
'Romanenko, Nikita R.'
'Mikhailenko, Maxim V.'
'Kuzmin, Alexey V.'
'Khasanov, Salavat S.'
'Konarev, Dmitri V.'

_publ_section_title
;
 Structure and properties of radical anion and dianion salts of organic
 dye trans-perinone and its mixed salt with gallium(iii) phthalocyanine
;
_journal_issue 30
_journal_name_full 'New Journal of Chemistry'
_journal_page_first 13599
_journal_page_last 13607
_journal_paper_doi 10.1039/D1NJ01636A
_journal_volume 45
_journal_year 2021
_chemical_formula_moiety 'C26 H12 N4 O2, C18 H36 K N2 O6'
_chemical_formula_sum 'C44 H48 K N6 O8'
_chemical_formula_weight 827.98
_space_group_crystal_system triclinic
_space_group_IT_number 2
_space_group_name_Hall '-P 1'
_space_group_name_H-M_alt 'P -1'
_atom_sites_solution_hydrogens geom
_atom_sites_solution_primary direct
_atom_sites_solution_secondary difmap
_audit_creation_date 2021-02-15
_audit_creation_method SHELXL-2013
_audit_update_record
;
2021-02-16 deposited with the CCDC.	2021-06-22 downloaded from the CCDC.
;
_cell_angle_alpha 80.240(2)
_cell_angle_beta 82.803(2)
_cell_angle_gamma 85.084(2)
_cell_formula_units_Z 2
_cell_length_a 11.4441(2)
_cell_length_b 12.0794(3)
_cell_length_c 14.9188(3)
_cell_measurement_reflns_used 14015
_cell_measurement_temperature 90(2)
_cell_measurement_theta_max 27.1370
_cell_measurement_theta_min 1.8080
_cell_volume 2012.09(7)
_computing_cell_refinement 'CrysAlisPro 1.171.38.43 (Rigaku OD, 2015)'
_computing_data_collection 'CrysAlisPro 1.171.38.43 (Rigaku OD, 2015)'
_computing_data_reduction 'CrysAlisPro 1.171.38.43 (Rigaku OD, 2015)'
_computing_molecular_graphics WinGx
_computing_publication_material WinGx
_computing_structure_refinement 'SHELXL-2013 (Sheldrick, 2013)'
_computing_structure_solution 'SHELXS-2013 (Sheldrick, 2013)'
_diffrn_ambient_temperature 90(2)
_diffrn_detector 'CCD plate'
_diffrn_measured_fraction_theta_full 0.994
_diffrn_measured_fraction_theta_max 0.985
_diffrn_measurement_device 'abstract diffractometer'
_diffrn_measurement_device_type 'Saxi-CrysAlisPro-abstract goniometer imported SAXI images'
_diffrn_measurement_method '\w scans'
_diffrn_radiation_monochromator graphite
_diffrn_radiation_probe x-ray
_diffrn_radiation_type 'Mo K\a'
_diffrn_radiation_wavelength 0.71073
_diffrn_reflns_av_R_equivalents 0.0191
_diffrn_reflns_av_unetI/netI 0.0264
_diffrn_reflns_Laue_measured_fraction_full 0.994
_diffrn_reflns_Laue_measured_fraction_max 0.985
_diffrn_reflns_limit_h_max 14
_diffrn_reflns_limit_h_min -14
_diffrn_reflns_limit_k_max 15
_diffrn_reflns_limit_k_min -15
_diffrn_reflns_limit_l_max 19
_diffrn_reflns_limit_l_min -18
_diffrn_reflns_number 19127
_diffrn_reflns_point_group_measured_fraction_full 0.994
_diffrn_reflns_point_group_measured_fraction_max 0.985
_diffrn_reflns_theta_full 25.242
_diffrn_reflns_theta_max 27.103
_diffrn_reflns_theta_min 1.714
_diffrn_source 'fine-focus sealed X-ray tube'
_diffrn_source_type 'Enhance (Mo) X-ray Source'
_exptl_absorpt_coefficient_mu 0.195
_exptl_absorpt_correction_T_max 1.00000
_exptl_absorpt_correction_T_min 0.98488
_exptl_absorpt_correction_type multi-scan
_exptl_absorpt_process_details
;
CrysAlisPro 1.171.38.43 (Rigaku Oxford Diffraction, 2015)
Empirical absorption correction using spherical harmonics,
 implemented in SCALE3 ABSPACK scaling algorithm.
;
_exptl_crystal_colour black
_exptl_crystal_density_diffrn 1.367
_exptl_crystal_description plate
_exptl_crystal_F_000 874
_exptl_crystal_size_max 0.350
_exptl_crystal_size_mid 0.350
_exptl_crystal_size_min 0.040
_refine_diff_density_max 0.296
_refine_diff_density_min -0.262
_refine_diff_density_rms 0.044
_refine_ls_extinction_method none
_refine_ls_goodness_of_fit_ref 1.026
_refine_ls_hydrogen_treatment constr
_refine_ls_matrix_type full
_refine_ls_number_parameters 821
_refine_ls_number_reflns 8756
_refine_ls_number_restraints 696
_refine_ls_restrained_S_all 1.002
_refine_ls_R_factor_all 0.0546
_refine_ls_R_factor_gt 0.0411
_refine_ls_shift/su_max 0.001
_refine_ls_shift/su_mean 0.000
_refine_ls_structure_factor_coef Fsqd
_refine_ls_weighting_details
;
 w=1/[\s^2^(Fo^2^)+(0.0424P)^2^+0.9307P]
 where P=(Fo^2^+2Fc^2^)/3
;
_refine_ls_weighting_scheme calc
_refine_ls_wR_factor_gt 0.0927
_refine_ls_wR_factor_ref 0.0991
_reflns_Friedel_coverage 0.000
_reflns_number_gt 7064
_reflns_number_total 8756
_reflns_threshold_expression 'I > 2\s(I)'
_cod_data_source_file d1nj01636a2.cif
_cod_data_source_block Pigment-CryptandK
_cod_depositor_comments 'Adding full bibliography for 7060762--7060764.cif.'
_cod_original_cell_volume 2012.09(8)
_cod_database_code 7060762
_shelx_space_group_comment
;
The symmetry employed for this shelxl refinement is uniquely defined
by the following loop, which should always be used as a source of
symmetry information in preference to the above space-group names.
They are only intended as comments.
;
_shelx_estimated_absorpt_t_min 0.935
_shelx_estimated_absorpt_t_max 0.992
_shelxl_version_number 2013-2

loop_
_space_group_symop_operation_xyz
'x, y, z'
'-x, -y, -z'

loop_
_atom_site_label
_atom_site_type_symbol
_atom_site_fract_x
_atom_site_fract_y
_atom_site_fract_z
_atom_site_U_iso_or_equiv
_atom_site_adp_type
_atom_site_occupancy
_atom_site_site_symmetry_order
_atom_site_calc_flag
_atom_site_refinement_flags_posn
_atom_site_refinement_flags_adp
_atom_site_refinement_flags_occupancy
_atom_site_disorder_assembly
_atom_site_disorder_group
K1 K 0.85844(3) 0.01087(3) 0.22585(2) 0.02259(9) Uani 1 1 d . U . . .
O101 O 0.80738(9) 0.07669(9) 0.03687(8) 0.0268(2) Uani 1 1 d . U . . .
O102 O 1.00081(10) 0.15891(10) 0.09934(8) 0.0323(3) Uani 1 1 d . U . . .
O103 O 0.64361(10) 0.07264(9) 0.32947(8) 0.0286(2) Uani 1 1 d . U . . .
O104 O 0.86169(12) 0.08613(11) 0.40056(9) 0.0392(3) Uani 1 1 d . U . . .
O105 O 0.80721(9) -0.21552(8) 0.24761(7) 0.0230(2) Uani 1 1 d . U . . .
O106 O 1.03708(10) -0.16536(10) 0.26790(9) 0.0350(3) Uani 1 1 d . U . . .
N101 N 0.63165(11) -0.04938(10) 0.17530(9) 0.0209(3) Uani 1 1 d . U . . .
N102 N 1.08800(14) 0.06835(15) 0.27526(11) 0.0431(4) Uani 1 1 d . U . . .
C101 C 0.63472(15) -0.02826(15) 0.07485(11) 0.0301(4) Uani 1 1 d . U . . .
H10A H 0.5534 -0.0295 0.0590 0.036 Uiso 1 1 calc R U . . .
H10B H 0.6829 -0.0905 0.0499 0.036 Uiso 1 1 calc R U . . .
C102 C 0.68418(15) 0.08221(15) 0.02863(12) 0.0334(4) Uani 1 1 d . U . . .
H10C H 0.6712 0.0963 -0.0368 0.040 Uiso 1 1 calc R U . . .
H10D H 0.6434 0.1449 0.0578 0.040 Uiso 1 1 calc R U . . .
C103 C 0.85692(16) 0.18078(14) -0.00481(13) 0.0342(4) Uani 1 1 d . U . . .
H10E H 0.8169 0.2432 0.0251 0.041 Uiso 1 1 calc R U . . .
H10F H 0.8449 0.1968 -0.0704 0.041 Uiso 1 1 calc R U . . .
C104 C 0.98616(16) 0.17260(15) 0.00494(12) 0.0334(4) Uani 1 1 d . U . . .
H10G H 1.0256 0.1076 -0.0218 0.040 Uiso 1 1 calc R U . . .
H10H H 1.0223 0.2418 -0.0280 0.040 Uiso 1 1 calc R U . . .
C105 C 1.12030(16) 0.16843(17) 0.11359(14) 0.0400(4) Uani 1 1 d . U . . .
H10I H 1.1500 0.2383 0.0762 0.048 Uiso 1 1 calc R U . . .
H10J H 1.1703 0.1036 0.0944 0.048 Uiso 1 1 calc R U . . .
C106 C 1.12696(18) 0.17089(18) 0.21318(14) 0.0453(5) Uani 1 1 d . U . . .
H10K H 1.2095 0.1814 0.2217 0.054 Uiso 1 1 calc R U . . .
H10L H 1.0775 0.2368 0.2309 0.054 Uiso 1 1 calc R U . . .
C107 C 0.53557(14) 0.02205(13) 0.21664(12) 0.0269(3) Uani 1 1 d . U . . .
H10M H 0.4589 -0.0046 0.2080 0.032 Uiso 1 1 calc R U . . .
H10N H 0.5399 0.1002 0.1837 0.032 Uiso 1 1 calc R U . . .
C108 C 0.53917(14) 0.02250(13) 0.31747(12) 0.0281(3) Uani 1 1 d . U . . .
H10O H 0.4686 0.0658 0.3422 0.034 Uiso 1 1 calc R U . . .
H10P H 0.5391 -0.0555 0.3511 0.034 Uiso 1 1 calc R U . . .
C109 C 0.65233(17) 0.07487(15) 0.42399(11) 0.0331(4) Uani 1 1 d . U . . .
H10Q H 0.6658 -0.0027 0.4567 0.040 Uiso 1 1 calc R U . . .
H10R H 0.5780 0.1085 0.4526 0.040 Uiso 1 1 calc R U . . .
C110 C 0.75236(19) 0.14289(16) 0.43050(13) 0.0401(4) Uani 1 1 d . U . . .
H11A H 0.7431 0.2176 0.3919 0.048 Uiso 1 1 calc R U . . .
H11B H 0.7525 0.1544 0.4946 0.048 Uiso 1 1 calc R U . . .
C111 C 0.9563(2) 0.1576(2) 0.39318(16) 0.0660(7) Uani 1 1 d . U . . .
H11C H 0.9573 0.1852 0.4519 0.079 Uiso 1 1 calc R U . . .
H11D H 0.9451 0.2235 0.3449 0.079 Uiso 1 1 calc R U . . .
C112 C 1.0710(2) 0.0936(3) 0.36992(16) 0.0698(7) Uani 1 1 d . U . . .
H11E H 1.1365 0.1378 0.3785 0.084 Uiso 1 1 calc R U . . .
H11F H 1.0751 0.0218 0.4132 0.084 Uiso 1 1 calc R U . . .
C113 C 0.61075(13) -0.16912(12) 0.20869(11) 0.0224(3) Uani 1 1 d . U . . .
H11G H 0.5498 -0.1915 0.1749 0.027 Uiso 1 1 calc R U . . .
H11H H 0.5794 -0.1778 0.2742 0.027 Uiso 1 1 calc R U . . .
C114 C 0.71992(14) -0.24792(13) 0.19795(11) 0.0246(3) Uani 1 1 d . U . . .
H11I H 0.7005 -0.3265 0.2221 0.029 Uiso 1 1 calc R U . . .
H11J H 0.7504 -0.2433 0.1324 0.029 Uiso 1 1 calc R U . . .
C115 C 0.89981(14) -0.30198(13) 0.26189(12) 0.0274(3) Uani 1 1 d . U . . .
H11K H 0.9416 -0.3163 0.2023 0.033 Uiso 1 1 calc R U . . .
H11L H 0.8665 -0.3727 0.2944 0.033 Uiso 1 1 calc R U . . .
C116 C 0.98388(14) -0.26370(14) 0.31783(12) 0.0296(4) Uani 1 1 d . U . . .
H11M H 0.9410 -0.2465 0.3763 0.035 Uiso 1 1 calc R U . . .
H11N H 1.0458 -0.3244 0.3321 0.035 Uiso 1 1 calc R U . . .
C117 C 1.13252(19) -0.1393(2) 0.3124(2) 0.0663(8) Uani 1 1 d . U . . .
H11O H 1.1978 -0.1982 0.3086 0.080 Uiso 1 1 calc R U . . .
H11P H 1.1057 -0.1372 0.3779 0.080 Uiso 1 1 calc R U . . .
C118 C 1.17565(17) -0.0261(2) 0.26671(19) 0.0597(6) Uani 1 1 d . U . . .
H11Q H 1.2467 -0.0124 0.2939 0.072 Uiso 1 1 calc R U . . .
H11R H 1.1993 -0.0287 0.2009 0.072 Uiso 1 1 calc R U . . .
O201 O 0.53752(12) 0.38188(10) -0.20578(8) 0.0281(3) Uani 0.9109(14) 1 d D U P A 1
O202 O 0.72124(14) 0.44753(12) 0.31654(10) 0.0364(3) Uani 0.9109(14) 1 d D U P A 1
N201 N 0.70845(14) 0.45295(14) -0.18111(10) 0.0246(3) Uani 0.9109(14) 1 d D U P A 1
N202 N 0.88083(14) 0.53042(13) -0.17364(13) 0.0322(4) Uani 0.9109(14) 1 d D U P A 1
N203 N 0.55469(17) 0.36893(17) 0.29307(10) 0.0223(3) Uani 0.9109(14) 1 d D U P A 1
N204 N 0.39025(13) 0.27830(13) 0.28699(10) 0.0212(3) Uani 0.9109(14) 1 d D U P A 1
C201 C 0.57144(14) 0.38610(18) -0.05087(12) 0.0186(3) Uani 0.9109(14) 1 d D U P A 1
C202 C 0.46630(15) 0.33421(19) -0.01186(12) 0.0188(3) Uani 0.9109(14) 1 d D U P A 1
H202 H 0.4156 0.3124 -0.0507 0.023 Uiso 0.9109(14) 1 calc R U P A 1
C203 C 0.43653(17) 0.3149(2) 0.08186(12) 0.0182(3) Uani 0.9109(14) 1 d D U P A 1
H203 H 0.3662 0.2792 0.1068 0.022 Uiso 0.9109(14) 1 calc R U P A 1
C204 C 0.5095(2) 0.3478(3) 0.14074(12) 0.0183(3) Uani 0.9109(14) 1 d D U P A 1
C205 C 0.6167(2) 0.3997(3) 0.10461(11) 0.0189(3) Uani 0.9109(14) 1 d D U P A 1
C206 C 0.69298(17) 0.4328(2) 0.16256(13) 0.0221(4) Uani 0.9109(14) 1 d D U P A 1
C207 C 0.80068(18) 0.4797(2) 0.12421(15) 0.0258(4) Uani 0.9109(14) 1 d D U P A 1
H207 H 0.8534 0.4975 0.1632 0.031 Uiso 0.9109(14) 1 calc R U P A 1
C208 C 0.82980(16) 0.4997(2) 0.03063(14) 0.0262(4) Uani 0.9109(14) 1 d D U P A 1
H208 H 0.9016 0.5328 0.0057 0.031 Uiso 0.9109(14) 1 calc R U P A 1
C209 C 0.75424(15) 0.47149(18) -0.02837(13) 0.0223(4) Uani 0.9109(14) 1 d D U P A 1
C210 C 0.64733(16) 0.4192(2) 0.00738(11) 0.0184(4) Uani 0.9109(14) 1 d D U P A 1
C211 C 0.78464(17) 0.48689(16) -0.12608(14) 0.0252(4) Uani 0.9109(14) 1 d D U P A 1
C212 C 0.59876(16) 0.40489(15) -0.15015(12) 0.0220(4) Uani 0.9109(14) 1 d D U P A 1
C213 C 0.48121(16) 0.32941(17) 0.23830(12) 0.0192(3) Uani 0.9109(14) 1 d D U P A 1
C214 C 0.66193(18) 0.42030(17) 0.26144(13) 0.0256(4) Uani 0.9109(14) 1 d D U P A 1
C215 C 0.86663(17) 0.52689(15) -0.26406(14) 0.0344(4) Uani 0.9109(14) 1 d D U P A 1
C216 C 0.94124(19) 0.56546(16) -0.34405(16) 0.0440(5) Uani 0.9109(14) 1 d D U P A 1
H216 H 1.0132 0.5977 -0.3408 0.053 Uiso 0.9109(14) 1 calc R U P A 1
C217 C 0.9058(2) 0.5546(2) -0.42726(17) 0.0499(6) Uani 0.9109(14) 1 d D U P A 1
H217 H 0.9532 0.5828 -0.4820 0.060 Uiso 0.9109(14) 1 calc R U P A 1
C218 C 0.8026(3) 0.5038(2) -0.43369(17) 0.0475(6) Uani 0.9109(14) 1 d D U P A 1
H218 H 0.7833 0.4958 -0.4923 0.057 Uiso 0.9109(14) 1 calc R U P A 1
C219 C 0.7271(2) 0.46427(16) -0.35565(14) 0.0371(5) Uani 0.9109(14) 1 d D U P A 1
H219 H 0.6567 0.4299 -0.3594 0.045 Uiso 0.9109(14) 1 calc R U P A 1
C220 C 0.7614(2) 0.4784(2) -0.27199(13) 0.0301(4) Uani 0.9109(14) 1 d D U P A 1
C221 C 0.40323(15) 0.28530(13) 0.37778(12) 0.0234(3) Uani 0.9109(14) 1 d D U P A 1
C222 C 0.33105(17) 0.24550(15) 0.45794(12) 0.0279(4) Uani 0.9109(14) 1 d D U P A 1
H222 H 0.2638 0.2055 0.4557 0.034 Uiso 0.9109(14) 1 calc R U P A 1
C223 C 0.3608(2) 0.2663(2) 0.54067(14) 0.0323(4) Uani 0.9109(14) 1 d D U P A 1
H223 H 0.3127 0.2404 0.5956 0.039 Uiso 0.9109(14) 1 calc R U P A 1
C224 C 0.4597(2) 0.3245(2) 0.54519(14) 0.0355(5) Uani 0.9109(14) 1 d D U P A 1
H224 H 0.4768 0.3377 0.6030 0.043 Uiso 0.9109(14) 1 calc R U P A 1
C225 C 0.53384(19) 0.36368(15) 0.46688(13) 0.0323(4) Uani 0.9109(14) 1 d D U P A 1
H225 H 0.6013 0.4031 0.4698 0.039 Uiso 0.9109(14) 1 calc R U P A 1
C226 C 0.5040(3) 0.3421(4) 0.38410(12) 0.0250(5) Uani 0.9109(14) 1 d D U P A 1
O301 O 0.9115(8) 0.5538(12) -0.1369(5) 0.026(3) Uani 0.0891(14) 1 d D U P A 2
O302 O 0.3640(8) 0.2675(11) 0.2477(5) 0.024(3) Uani 0.0891(14) 1 d D U P A 2
N301 N 0.7523(10) 0.4749(12) -0.1741(3) 0.023(3) Uani 0.0891(14) 1 d D U P A 2
N302 N 0.6185(9) 0.3796(10) -0.2263(4) 0.022(2) Uani 0.0891(14) 1 d D U P A 2
N303 N 0.5226(11) 0.3470(17) 0.2845(3) 0.019(3) Uani 0.0891(14) 1 d D U P A 2
N304 N 0.6770(9) 0.4129(14) 0.3374(4) 0.029(3) Uani 0.0891(14) 1 d D U P A 2
C301 C 0.7766(10) 0.4652(18) -0.0149(4) 0.0220(13) Uani 0.0891(14) 1 d D U P A 2
C302 C 0.8373(11) 0.491(2) 0.0554(4) 0.0239(14) Uani 0.0891(14) 1 d D U P A 2
H302 H 0.9153 0.5150 0.0411 0.029 Uiso 0.0891(14) 1 calc R U P A 2
C303 C 0.7839(16) 0.482(3) 0.1444(5) 0.0251(14) Uani 0.0891(14) 1 d D U P A 2
H303 H 0.8209 0.5092 0.1891 0.030 Uiso 0.0891(14) 1 calc R U P A 2
C304 C 0.6750(14) 0.432(2) 0.1694(4) 0.0211(13) Uani 0.0891(14) 1 d D U P A 2
C305 C 0.6137(17) 0.399(3) 0.1018(4) 0.0185(12) Uani 0.0891(14) 1 d D U P A 2
C306 C 0.506(2) 0.344(4) 0.1255(4) 0.0182(13) Uani 0.0891(14) 1 d D U P A 2
C307 C 0.4469(15) 0.314(3) 0.0560(5) 0.0177(13) Uani 0.0891(14) 1 d D U P A 2
H307 H 0.3751 0.2779 0.0719 0.021 Uiso 0.0891(14) 1 calc R U P A 2
C308 C 0.4926(13) 0.338(2) -0.0347(4) 0.0187(14) Uani 0.0891(14) 1 d D U P A 2
H308 H 0.4491 0.3229 -0.0810 0.022 Uiso 0.0891(14) 1 calc R U P A 2
C309 C 0.6030(11) 0.3844(18) -0.0593(4) 0.0179(13) Uani 0.0891(14) 1 d D U P A 2
C310 C 0.6668(12) 0.414(2) 0.0087(4) 0.0176(13) Uani 0.0891(14) 1 d D U P A 2
C311 C 0.6517(9) 0.4131(12) -0.1534(4) 0.014(3) Uani 0.0891(14) 1 d D U P A 2
C312 C 0.8190(11) 0.5073(15) -0.1099(4) 0.026(3) Uani 0.0891(14) 1 d D U P A 2
C313 C 0.6296(13) 0.400(2) 0.2635(4) 0.0226(14) Uani 0.0891(14) 1 d D U P A 2
C314 C 0.4557(13) 0.315(2) 0.2206(4) 0.0181(13) Uani 0.0891(14) 1 d D U P A 2
C315 C 0.6981(10) 0.4243(12) -0.2985(4) 0.026(3) Uani 0.0891(14) 1 d D U P A 2
C316 C 0.7032(12) 0.4165(14) -0.3923(4) 0.036(3) Uani 0.0891(14) 1 d D U P A 2
H316 H 0.6500 0.3733 -0.4136 0.043 Uiso 0.0891(14) 1 calc R U P A 2
C317 C 0.788(2) 0.474(2) -0.4520(5) 0.046(4) Uani 0.0891(14) 1 d D U P A 2
H317 H 0.7931 0.4697 -0.5154 0.055 Uiso 0.0891(14) 1 calc R U P A 2
C318 C 0.868(2) 0.538(2) -0.4223(5) 0.0450(18) Uani 0.0891(14) 1 d D U P A 2
H318 H 0.9209 0.5803 -0.4662 0.054 Uiso 0.0891(14) 1 calc R U P A 2
C319 C 0.8705(11) 0.5403(14) -0.3291(5) 0.037(3) Uani 0.0891(14) 1 d D U P A 2
H319 H 0.9311 0.5741 -0.3074 0.045 Uiso 0.0891(14) 1 calc R U P A 2
C320 C 0.7784(16) 0.490(2) -0.2701(4) 0.0271(14) Uani 0.0891(14) 1 d D U P A 2
C321 C 0.5959(9) 0.3705(13) 0.4107(4) 0.027(3) Uani 0.0891(14) 1 d D U P A 2
C322 C 0.5990(11) 0.3682(17) 0.5047(4) 0.037(3) Uani 0.0891(14) 1 d D U P A 2
H322 H 0.6645 0.3936 0.5269 0.044 Uiso 0.0891(14) 1 calc R U P A 2
C323 C 0.5033(14) 0.328(2) 0.5642(4) 0.036(4) Uani 0.0891(14) 1 d D U P A 2
H323 H 0.5016 0.3296 0.6278 0.043 Uiso 0.0891(14) 1 calc R U P A 2
C324 C 0.4094(13) 0.284(2) 0.5330(4) 0.029(4) Uani 0.0891(14) 1 d D U P A 2
H324 H 0.3483 0.2524 0.5762 0.035 Uiso 0.0891(14) 1 calc R U P A 2
C325 C 0.4033(9) 0.2866(14) 0.4400(4) 0.030(3) Uani 0.0891(14) 1 d D U P A 2
H325 H 0.3381 0.2597 0.4184 0.035 Uiso 0.0891(14) 1 calc R U P A 2
C326 C 0.498(2) 0.331(4) 0.3803(4) 0.0232(15) Uani 0.0891(14) 1 d D U P A 2

loop_
_atom_site_aniso_label
_atom_site_aniso_U_11
_atom_site_aniso_U_22
_atom_site_aniso_U_33
_atom_site_aniso_U_23
_atom_site_aniso_U_13
_atom_site_aniso_U_12
K1 0.02089(16) 0.02149(17) 0.02443(17) 0.00011(13) -0.00232(12) -0.00394(12)
O101 0.0250(5) 0.0219(5) 0.0289(6) 0.0053(4) -0.0013(4) 0.0030(4)
O102 0.0305(6) 0.0295(6) 0.0341(6) -0.0008(5) 0.0059(5) -0.0087(5)
O103 0.0337(6) 0.0265(6) 0.0243(6) -0.0034(5) 0.0001(5) -0.0001(5)
O104 0.0454(7) 0.0422(7) 0.0328(7) -0.0064(5) -0.0067(5) -0.0147(6)
O105 0.0227(5) 0.0165(5) 0.0295(6) -0.0030(4) -0.0064(4) 0.0033(4)
O106 0.0216(6) 0.0357(6) 0.0426(7) 0.0117(5) -0.0079(5) -0.0025(5)
N101 0.0200(6) 0.0195(6) 0.0223(6) -0.0012(5) -0.0042(5) 0.0011(5)
N102 0.0322(7) 0.0558(9) 0.0407(8) 0.0043(7) -0.0055(6) -0.0228(7)
C101 0.0259(8) 0.0404(10) 0.0244(8) -0.0008(7) -0.0098(6) -0.0022(7)
C102 0.0283(8) 0.0387(10) 0.0280(9) 0.0075(7) -0.0060(7) 0.0055(7)
C103 0.0386(9) 0.0225(8) 0.0342(9) 0.0094(7) 0.0020(7) 0.0024(7)
C104 0.0365(9) 0.0256(8) 0.0325(9) 0.0042(7) 0.0073(7) -0.0040(7)
C105 0.0321(9) 0.0402(10) 0.0453(10) 0.0002(8) 0.0059(8) -0.0178(8)
C106 0.0409(11) 0.0494(11) 0.0475(10) -0.0057(9) 0.0019(9) -0.0281(9)
C107 0.0192(7) 0.0227(8) 0.0370(9) -0.0012(7) -0.0044(6) 0.0044(6)
C108 0.0257(8) 0.0202(8) 0.0354(9) -0.0052(7) 0.0057(7) 0.0035(6)
C109 0.0449(10) 0.0280(9) 0.0229(8) -0.0014(7) -0.0001(7) 0.0073(7)
C110 0.0623(11) 0.0322(10) 0.0269(9) -0.0069(7) -0.0084(8) -0.0002(8)
C111 0.0788(14) 0.0901(19) 0.0400(12) -0.0288(12) 0.0084(11) -0.0534(12)
C112 0.0515(11) 0.124(2) 0.0407(11) -0.0054(12) -0.0120(10) -0.0515(12)
C113 0.0209(7) 0.0208(7) 0.0267(8) -0.0053(6) -0.0038(6) -0.0028(6)
C114 0.0262(8) 0.0191(7) 0.0293(8) -0.0061(6) -0.0042(6) -0.0011(6)
C115 0.0281(8) 0.0199(7) 0.0307(9) 0.0013(6) -0.0030(7) 0.0074(6)
C116 0.0261(8) 0.0258(8) 0.0318(9) 0.0073(7) -0.0046(7) 0.0054(6)
C117 0.0329(11) 0.0662(14) 0.0947(19) 0.0285(13) -0.0356(12) -0.0160(10)
C118 0.0237(9) 0.0660(12) 0.0844(17) 0.0160(11) -0.0154(10) -0.0171(8)
O201 0.0355(7) 0.0226(6) 0.0250(7) -0.0036(5) 0.0012(5) -0.0030(5)
O202 0.0433(9) 0.0316(8) 0.0374(8) -0.0006(6) -0.0147(7) -0.0153(6)
N201 0.0227(9) 0.0167(9) 0.0290(7) 0.0010(6) 0.0087(6) 0.0031(6)
N202 0.0210(8) 0.0181(8) 0.0496(10) 0.0020(8) 0.0142(7) 0.0015(6)
N203 0.0278(9) 0.0146(10) 0.0244(7) -0.0007(6) -0.0042(6) -0.0030(6)
N204 0.0196(7) 0.0161(7) 0.0253(8) 0.0000(6) 0.0008(6) 0.0016(5)
C201 0.0159(9) 0.0124(7) 0.0250(7) -0.0023(6) 0.0028(6) 0.0040(7)
C202 0.0164(9) 0.0131(7) 0.0265(8) -0.0031(8) -0.0017(7) -0.0003(7)
C203 0.0132(7) 0.0125(7) 0.0269(8) -0.0005(10) 0.0014(7) -0.0006(6)
C204 0.0154(7) 0.0118(8) 0.0258(8) 0.0000(9) -0.0006(7) 0.0012(6)
C205 0.0144(7) 0.0116(7) 0.0294(8) -0.0018(6) -0.0012(6) 0.0011(6)
C206 0.0174(9) 0.0153(7) 0.0331(8) -0.0029(7) -0.0036(6) 0.0008(7)
C207 0.0163(9) 0.0169(8) 0.0451(10) -0.0065(9) -0.0057(8) -0.0001(7)
C208 0.0133(8) 0.0152(9) 0.0469(10) 0.0012(10) 0.0005(7) -0.0003(6)
C209 0.0120(8) 0.0133(8) 0.0373(8) 0.0017(7) 0.0029(6) 0.0039(7)
C210 0.0127(8) 0.0111(7) 0.0287(8) 0.0001(6) 0.0013(6) 0.0031(7)
C211 0.0174(9) 0.0133(9) 0.0398(9) 0.0004(8) 0.0085(7) 0.0019(7)
C212 0.0213(10) 0.0129(8) 0.0283(8) -0.0005(7) 0.0041(6) 0.0028(7)
C213 0.0178(9) 0.0111(9) 0.0271(8) -0.0009(7) -0.0013(7) 0.0011(6)
C214 0.0263(11) 0.0166(10) 0.0341(8) -0.0002(7) -0.0079(7) -0.0041(7)
C215 0.0317(9) 0.0169(9) 0.0440(10) 0.0041(8) 0.0183(8) 0.0069(7)
C216 0.0417(12) 0.0171(9) 0.0584(11) 0.0057(9) 0.0294(9) 0.0067(8)
C217 0.0614(16) 0.0248(12) 0.0447(10) 0.0111(9) 0.0314(10) 0.0154(10)
C218 0.0608(15) 0.0303(14) 0.0352(11) 0.0098(10) 0.0196(11) 0.0215(10)
C219 0.0437(11) 0.0264(10) 0.0313(10) 0.0041(8) 0.0102(8) 0.0159(8)
C220 0.0313(10) 0.0168(10) 0.0332(8) 0.0042(7) 0.0142(7) 0.0078(7)
C221 0.0287(9) 0.0138(8) 0.0256(8) -0.0018(7) 0.0000(7) 0.0038(6)
C222 0.0303(9) 0.0205(9) 0.0294(9) 0.0006(7) 0.0009(7) 0.0034(7)
C223 0.0434(13) 0.0239(11) 0.0253(9) -0.0005(8) 0.0026(8) 0.0067(9)
C224 0.0586(15) 0.0218(11) 0.0261(9) -0.0049(8) -0.0059(9) 0.0007(11)
C225 0.0483(12) 0.0193(9) 0.0306(9) -0.0050(7) -0.0077(8) -0.0035(8)
C226 0.0338(9) 0.0130(14) 0.0270(8) -0.0020(7) -0.0026(7) 0.0014(6)
O301 0.017(5) 0.040(8) 0.022(6) -0.005(5) -0.001(4) -0.012(5)
O302 0.011(5) 0.036(7) 0.025(6) -0.005(6) -0.001(4) -0.003(4)
N301 0.016(6) 0.018(7) 0.033(2) -0.005(5) 0.005(4) -0.007(5)
N302 0.020(5) 0.021(6) 0.025(3) -0.002(4) -0.007(4) 0.002(4)
N303 0.020(6) 0.012(7) 0.026(2) -0.010(5) 0.003(3) -0.002(5)
N304 0.030(6) 0.030(8) 0.031(3) -0.012(5) -0.006(4) -0.006(5)
C301 0.012(3) 0.014(3) 0.0362(19) 0.001(3) 0.001(2) 0.003(2)
C302 0.013(3) 0.015(3) 0.042(2) -0.001(3) -0.002(2) 0.000(2)
C303 0.017(3) 0.018(3) 0.041(2) -0.007(3) -0.003(2) -0.001(2)
C304 0.017(3) 0.015(3) 0.0311(18) -0.003(2) -0.003(2) 0.000(2)
C305 0.015(2) 0.012(3) 0.0278(18) -0.002(3) -0.0015(19) 0.001(2)
C306 0.016(2) 0.012(3) 0.0248(18) 0.000(3) -0.001(2) 0.000(2)
C307 0.013(3) 0.013(3) 0.026(2) -0.001(3) 0.000(2) -0.001(2)
C308 0.017(3) 0.014(3) 0.024(2) -0.002(3) -0.001(2) 0.000(2)
C309 0.014(3) 0.012(3) 0.0258(19) -0.001(2) 0.002(2) 0.003(3)
C310 0.012(3) 0.011(3) 0.0275(18) -0.001(2) -0.0010(18) 0.004(2)
C311 0.010(6) 0.006(6) 0.025(2) 0.001(4) -0.004(3) 0.001(5)
C312 0.018(6) 0.021(8) 0.039(2) 0.000(6) -0.001(4) -0.009(5)
C313 0.023(3) 0.016(3) 0.0295(17) -0.002(3) -0.008(2) -0.005(2)
C314 0.016(3) 0.011(3) 0.0262(19) -0.002(3) -0.003(2) 0.000(2)
C315 0.032(6) 0.017(6) 0.025(3) 0.002(5) -0.001(4) 0.008(4)
C316 0.045(7) 0.032(8) 0.026(3) -0.001(5) -0.002(5) 0.016(5)
C317 0.044(8) 0.054(11) 0.029(5) 0.004(6) 0.007(5) 0.020(6)
C318 0.057(3) 0.025(3) 0.039(2) 0.006(3) 0.024(3) 0.010(3)
C319 0.033(7) 0.027(8) 0.042(3) 0.006(6) 0.014(5) 0.001(5)
C320 0.028(3) 0.016(3) 0.032(2) 0.000(2) 0.010(2) 0.003(2)
C321 0.030(5) 0.024(7) 0.030(2) -0.014(5) -0.003(4) 0.004(5)
C322 0.042(7) 0.042(8) 0.030(3) -0.011(6) -0.005(4) -0.011(6)
C323 0.051(8) 0.025(8) 0.032(5) 0.002(7) -0.004(5) -0.011(7)
C324 0.033(8) 0.028(9) 0.026(4) -0.013(6) 0.008(5) 0.000(7)
C325 0.027(6) 0.033(8) 0.025(4) -0.005(6) 0.005(4) 0.007(5)
C326 0.032(3) 0.013(3) 0.024(2) -0.005(3) -0.001(2) 0.001(2)

loop_
_atom_type_symbol
_atom_type_description
_atom_type_scat_dispersion_real
_atom_type_scat_dispersion_imag
_atom_type_scat_source
C C 0.0033 0.0016 'International Tables Vol C Tables 4.2.6.8 and 6.1.1.4'
H H 0.0000 0.0000 'International Tables Vol C Tables 4.2.6.8 and 6.1.1.4'
N N 0.0061 0.0033 'International Tables Vol C Tables 4.2.6.8 and 6.1.1.4'
O O 0.0106 0.0060 'International Tables Vol C Tables 4.2.6.8 and 6.1.1.4'
K K 0.2009 0.2494 'International Tables Vol C Tables 4.2.6.8 and 6.1.1.4'

loop_
_geom_angle_atom_site_label_1
_geom_angle_atom_site_label_2
_geom_angle_atom_site_label_3
_geom_angle
_geom_angle_site_symmetry_1
_geom_angle_site_symmetry_3
_geom_angle_publ_flag
O105 K1 O102 136.52(4) . . ?
O105 K1 O103 93.22(3) . . ?
O102 K1 O103 125.99(4) . . ?
O105 K1 O106 59.47(3) . . ?
O102 K1 O106 97.99(4) . . ?
O103 K1 O106 130.82(4) . . ?
O105 K1 O104 112.09(4) . . ?
O102 K1 O104 104.63(4) . . ?
O103 K1 O104 59.54(4) . . ?
O106 K1 O104 91.68(4) . . ?
O105 K1 O101 97.85(3) . . ?
O102 K1 O101 58.84(3) . . ?
O103 K1 O101 103.42(3) . . ?
O106 K1 O101 119.18(4) . . ?
O104 K1 O101 145.42(4) . . ?
O105 K1 N101 59.95(3) . . ?
O102 K1 N101 119.52(4) . . ?
O103 K1 N101 61.02(3) . . ?
O106 K1 N101 118.64(4) . . ?
O104 K1 N101 119.21(4) . . ?
O101 K1 N101 61.44(3) . . ?
O105 K1 N102 119.38(4) . . ?
O102 K1 N102 60.45(4) . . ?
O103 K1 N102 119.79(4) . . ?
O106 K1 N102 60.60(4) . . ?
O104 K1 N102 61.50(4) . . ?
O101 K1 N102 118.37(4) . . ?
N101 K1 N102 179.10(5) . . ?
C102 O101 C103 110.61(12) . . ?
C102 O101 K1 112.39(9) . . ?
C103 O101 K1 111.88(10) . . ?
C104 O102 C105 112.01(13) . . ?
C104 O102 K1 119.07(9) . . ?
C105 O102 K1 119.80(10) . . ?
C108 O103 C109 111.67(13) . . ?
C108 O103 K1 117.87(9) . . ?
C109 O103 K1 115.04(9) . . ?
C111 O104 C110 110.40(17) . . ?
C111 O104 K1 108.92(11) . . ?
C110 O104 K1 112.76(10) . . ?
C115 O105 C114 111.81(11) . . ?
C115 O105 K1 119.55(9) . . ?
C114 O105 K1 119.97(8) . . ?
C117 O106 C116 110.45(14) . . ?
C117 O106 K1 117.36(13) . . ?
C116 O106 K1 109.98(8) . . ?
C101 N101 C107 110.09(12) . . ?
C101 N101 C113 108.69(12) . . ?
C107 N101 C113 109.40(12) . . ?
C101 N101 K1 109.07(9) . . ?
C107 N101 K1 107.96(9) . . ?
C113 N101 K1 111.63(8) . . ?
C118 N102 C112 111.0(2) . . ?
C118 N102 C106 110.39(16) . . ?
C112 N102 C106 107.97(18) . . ?
C118 N102 K1 109.33(12) . . ?
C112 N102 K1 109.16(11) . . ?
C106 N102 K1 108.97(11) . . ?
N101 C101 C102 114.67(14) . . ?
O101 C102 C101 109.04(13) . . ?
O101 C103 C104 109.44(13) . . ?
O102 C104 C103 108.75(14) . . ?
O102 C105 C106 109.46(15) . . ?
N102 C106 C105 114.27(16) . . ?
N101 C107 C108 113.96(12) . . ?
O103 C108 C107 109.07(13) . . ?
O103 C109 C110 108.73(14) . . ?
O104 C110 C109 109.87(15) . . ?
O104 C111 C112 109.6(2) . . ?
N102 C112 C111 113.84(19) . . ?
N101 C113 C114 113.87(12) . . ?
O105 C114 C113 108.37(12) . . ?
O105 C115 C116 108.36(13) . . ?
O106 C116 C115 109.60(13) . . ?
O106 C117 C118 109.51(17) . . ?
N102 C118 C117 113.93(18) . . ?
C211 N201 C220 106.24(16) . . ?
C211 N201 C212 126.04(15) . . ?
C220 N201 C212 127.70(17) . . ?
C211 N202 C215 104.37(18) . . ?
C226 N203 C213 106.75(15) . . ?
C226 N203 C214 127.43(16) . . ?
C213 N203 C214 125.74(14) . . ?
C213 N204 C221 104.58(15) . . ?
C202 C201 C210 119.57(15) . . ?
C202 C201 C212 118.78(16) . . ?
C210 C201 C212 121.65(15) . . ?
C203 C202 C201 120.86(15) . . ?
C202 C203 C204 120.60(15) . . ?
C203 C204 C205 120.54(15) . . ?
C203 C204 C213 122.09(15) . . ?
C205 C204 C213 117.37(15) . . ?
C206 C205 C204 121.80(15) . . ?
C206 C205 C210 119.58(15) . . ?
C204 C205 C210 118.62(16) . . ?
C207 C206 C205 119.94(16) . . ?
C207 C206 C214 118.73(16) . . ?
C205 C206 C214 121.33(15) . . ?
C208 C207 C206 120.55(17) . . ?
C207 C208 C209 120.67(16) . . ?
C208 C209 C210 120.74(16) . . ?
C208 C209 C211 121.91(16) . . ?
C210 C209 C211 117.22(17) . . ?
C209 C210 C201 121.79(15) . . ?
C209 C210 C205 118.40(16) . . ?
C201 C210 C205 119.80(15) . . ?
N202 C211 N201 113.12(17) . . ?
N202 C211 C209 127.4(2) . . ?
N201 C211 C209 119.43(15) . . ?
O201 C212 N201 119.96(16) . . ?
O201 C212 C201 126.28(16) . . ?
N201 C212 C201 113.76(16) . . ?
N204 C213 N203 112.72(15) . . ?
N204 C213 C204 127.93(16) . . ?
N203 C213 C204 119.35(14) . . ?
O202 C214 N203 119.85(17) . . ?
O202 C214 C206 125.92(17) . . ?
N203 C214 C206 114.21(15) . . ?
N202 C215 C220 112.04(16) . . ?
N202 C215 C216 128.7(2) . . ?
C220 C215 C216 119.3(2) . . ?
C217 C216 C215 117.6(2) . . ?
C216 C217 C218 122.3(2) . . ?
C217 C218 C219 121.4(3) . . ?
C220 C219 C218 116.1(2) . . ?
C219 C220 N201 132.5(2) . . ?
C219 C220 C215 123.28(18) . . ?
N201 C220 C215 104.21(18) . . ?
N204 C221 C222 128.93(17) . . ?
N204 C221 C226 111.71(15) . . ?
C222 C221 C226 119.35(17) . . ?
C223 C222 C221 118.03(18) . . ?
C222 C223 C224 121.67(19) . . ?
C225 C224 C223 121.6(2) . . ?
C226 C225 C224 116.58(19) . . ?
C225 C226 N203 132.96(19) . . ?
C225 C226 C221 122.79(17) . . ?
N203 C226 C221 104.22(16) . . ?
C311 N301 C320 106.2(2) . . ?
C311 N301 C312 126.2(2) . . ?
C320 N301 C312 127.4(3) . . ?
C311 N302 C315 104.4(2) . . ?
C326 N303 C313 106.7(2) . . ?
C326 N303 C314 127.5(2) . . ?
C313 N303 C314 125.8(2) . . ?
C313 N304 C321 104.5(2) . . ?
C302 C301 C310 119.4(2) . . ?
C302 C301 C312 118.6(3) . . ?
C310 C301 C312 121.3(3) . . ?
C303 C302 C301 120.6(3) . . ?
C302 C303 C304 120.5(3) . . ?
C303 C304 C305 120.5(2) . . ?
C303 C304 C313 121.7(3) . . ?
C305 C304 C313 117.2(3) . . ?
C306 C305 C304 121.8(2) . . ?
C306 C305 C310 119.5(3) . . ?
C304 C305 C310 118.6(3) . . ?
C307 C306 C305 119.8(2) . . ?
C307 C306 C314 118.8(3) . . ?
C305 C306 C314 121.3(2) . . ?
C308 C307 C306 120.6(3) . . ?
C307 C308 C309 120.7(3) . . ?
C308 C309 C310 120.6(2) . . ?
C308 C309 C311 122.1(3) . . ?
C310 C309 C311 117.1(2) . . ?
C309 C310 C301 121.7(2) . . ?
C309 C310 C305 118.4(3) . . ?
C301 C310 C305 119.7(3) . . ?
N302 C311 N301 113.0(2) . . ?
N302 C311 C309 127.5(3) . . ?
N301 C311 C309 119.2(2) . . ?
O301 C312 N301 119.8(3) . . ?
O301 C312 C301 126.1(3) . . ?
N301 C312 C301 113.5(3) . . ?
N304 C313 N303 112.8(2) . . ?
N304 C313 C304 127.8(2) . . ?
N303 C313 C304 119.4(2) . . ?
O302 C314 N303 119.8(3) . . ?
O302 C314 C306 126.0(3) . . ?
N303 C314 C306 114.2(2) . . ?
N302 C315 C320 112.0(2) . . ?
N302 C315 C316 128.7(3) . . ?
C320 C315 C316 119.2(3) . . ?
C317 C316 C315 117.6(3) . . ?
C316 C317 C318 122.3(3) . . ?
C317 C318 C319 121.3(4) . . ?
C320 C319 C318 115.7(3) . . ?
C319 C320 N301 132.2(4) . . ?
C319 C320 C315 123.1(3) . . ?
N301 C320 C315 104.0(2) . . ?
N304 C321 C322 128.8(3) . . ?
N304 C321 C326 111.7(2) . . ?
C322 C321 C326 119.4(2) . . ?
C323 C322 C321 117.9(3) . . ?
C322 C323 C324 121.7(3) . . ?
C325 C324 C323 121.6(3) . . ?
C326 C325 C324 116.5(3) . . ?
C325 C326 N303 133.0(3) . . ?
C325 C326 C321 122.8(2) . . ?
N303 C326 C321 104.2(2) . . ?

loop_
_geom_bond_atom_site_label_1
_geom_bond_atom_site_label_2
_geom_bond_distance
_geom_bond_site_symmetry_2
_geom_bond_publ_flag
K1 O105 2.8024(11) . ?
K1 O102 2.8282(12) . ?
K1 O103 2.8488(12) . ?
K1 O106 2.8683(12) . ?
K1 O104 2.9077(13) . ?
K1 O101 2.9146(12) . ?
K1 N101 2.9724(13) . ?
K1 N102 2.9830(15) . ?
O101 C102 1.426(2) . ?
O101 C103 1.4345(19) . ?
O102 C104 1.419(2) . ?
O102 C105 1.427(2) . ?
O103 C108 1.429(2) . ?
O103 C109 1.431(2) . ?
O104 C111 1.424(2) . ?
O104 C110 1.432(2) . ?
O105 C115 1.4319(17) . ?
O105 C114 1.4320(18) . ?
O106 C117 1.430(2) . ?
O106 C116 1.431(2) . ?
N101 C101 1.473(2) . ?
N101 C107 1.4771(19) . ?
N101 C113 1.4773(19) . ?
N102 C118 1.464(3) . ?
N102 C112 1.481(3) . ?
N102 C106 1.481(2) . ?
C101 C102 1.515(2) . ?
C103 C104 1.497(3) . ?
C105 C106 1.503(3) . ?
C107 C108 1.511(2) . ?
C109 C110 1.487(3) . ?
C111 C112 1.498(4) . ?
C113 C114 1.513(2) . ?
C115 C116 1.498(2) . ?
C117 C118 1.515(3) . ?
O201 C212 1.231(2) . ?
O202 C214 1.231(2) . ?
N201 C211 1.399(3) . ?
N201 C220 1.409(2) . ?
N201 C212 1.420(2) . ?
N202 C211 1.330(2) . ?
N202 C215 1.387(3) . ?
N203 C226 1.404(2) . ?
N203 C213 1.406(2) . ?
N203 C214 1.414(2) . ?
N204 C213 1.327(2) . ?
N204 C221 1.398(2) . ?
C201 C202 1.418(2) . ?
C201 C210 1.427(2) . ?
C201 C212 1.458(2) . ?
C202 C203 1.382(2) . ?
C203 C204 1.409(2) . ?
C204 C205 1.428(2) . ?
C204 C213 1.434(2) . ?
C205 C206 1.427(2) . ?
C205 C210 1.433(2) . ?
C206 C207 1.414(2) . ?
C206 C214 1.459(3) . ?
C207 C208 1.379(3) . ?
C208 C209 1.408(3) . ?
C209 C210 1.427(2) . ?
C209 C211 1.440(3) . ?
C215 C220 1.409(3) . ?
C215 C216 1.412(3) . ?
C216 C217 1.383(4) . ?
C217 C218 1.398(4) . ?
C218 C219 1.400(3) . ?
C219 C220 1.396(3) . ?
C221 C222 1.403(2) . ?
C221 C226 1.412(3) . ?
C222 C223 1.388(3) . ?
C223 C224 1.397(3) . ?
C224 C225 1.393(3) . ?
C225 C226 1.393(3) . ?
O301 C312 1.231(3) . ?
O302 C314 1.231(3) . ?
N301 C311 1.399(3) . ?
N301 C320 1.410(3) . ?
N301 C312 1.420(3) . ?
N302 C311 1.330(3) . ?
N302 C315 1.387(3) . ?
N303 C326 1.404(3) . ?
N303 C313 1.405(3) . ?
N303 C314 1.414(3) . ?
N304 C313 1.327(3) . ?
N304 C321 1.398(3) . ?
C301 C302 1.418(3) . ?
C301 C310 1.427(3) . ?
C301 C312 1.459(3) . ?
C302 C303 1.381(3) . ?
C303 C304 1.410(3) . ?
C304 C305 1.428(3) . ?
C304 C313 1.435(3) . ?
C305 C306 1.427(3) . ?
C305 C310 1.433(3) . ?
C306 C307 1.414(3) . ?
C306 C314 1.458(3) . ?
C307 C308 1.379(3) . ?
C308 C309 1.407(3) . ?
C309 C310 1.427(3) . ?
C309 C311 1.440(3) . ?
C315 C320 1.410(4) . ?
C315 C316 1.412(3) . ?
C316 C317 1.383(4) . ?
C317 C318 1.398(4) . ?
C318 C319 1.401(3) . ?
C319 C320 1.397(4) . ?
C321 C322 1.404(3) . ?
C321 C326 1.412(3) . ?
C322 C323 1.389(3) . ?
C323 C324 1.397(4) . ?
C324 C325 1.394(3) . ?
C325 C326 1.393(3) . ?
